data_7159702
loop_
_publ_author_name
'Liang, Changxu'
'Hu, Chao'
'Nie, Pengpeng'
'Liu, Yuanfang'
'Liu, Jun'
'Du, Yuguo'

_publ_section_title
;
 Bioinspired synthesis and biological evaluation of
 <i>ent</i>-protulactones A and B.
;
_journal_issue 1
_journal_name_full 'Organic &amp; biomolecular chemistry'
_journal_page_first 175
_journal_page_last 183
_journal_paper_doi 10.1039/d3ob01708g
_journal_volume 22
_journal_year 2023
_chemical_absolute_configuration unk
_chemical_formula_sum 'C17 H20 O6'
_chemical_formula_weight 320.33
_space_group_crystal_system orthorhombic
_space_group_IT_number 19
_space_group_name_Hall 'P 2ac 2ab'
_space_group_name_H-M_alt 'P 21 21 21'
_atom_sites_solution_hydrogens geom
_atom_sites_solution_primary dual
_audit_creation_method SHELXL-2014/7
_audit_update_record
;
2023-04-25 deposited with the CCDC.	2023-11-28 downloaded from the CCDC.
;
_cell_angle_alpha 90
_cell_angle_beta 90
_cell_angle_gamma 90
_cell_formula_units_Z 4
_cell_length_a 7.1304(2)
_cell_length_b 10.9898(3)
_cell_length_c 20.5390(5)
_cell_measurement_reflns_used 12122
_cell_measurement_temperature 180.00(10)
_cell_measurement_theta_max 30.7420
_cell_measurement_theta_min 1.9760
_cell_volume 1609.47(7)
_computing_structure_refinement 'SHELXL-2014/7 (Sheldrick, 2014)'
_diffrn_ambient_environment N~2~
_diffrn_ambient_temperature 180.00(10)
_diffrn_detector 'Hybrid Pixel Array Detector'
_diffrn_detector_area_resol_mean 10.0000
_diffrn_detector_type HyPix
_diffrn_measured_fraction_theta_full 0.999
_diffrn_measured_fraction_theta_max 0.919
_diffrn_measurement_device 'four-circle diffractometer'
_diffrn_measurement_device_type 'XtaLAB Synergy R, DW system, HyPix'
_diffrn_radiation_monochromator mirror
_diffrn_radiation_probe x-ray
_diffrn_radiation_type 'Mo K\a'
_diffrn_radiation_wavelength 0.71073
_diffrn_reflns_av_R_equivalents 0.0288
_diffrn_reflns_av_unetI/netI 0.0267
_diffrn_reflns_Laue_measured_fraction_full 0.999
_diffrn_reflns_Laue_measured_fraction_max 0.919
_diffrn_reflns_limit_h_max 9
_diffrn_reflns_limit_h_min -10
_diffrn_reflns_limit_k_max 15
_diffrn_reflns_limit_k_min -14
_diffrn_reflns_limit_l_max 29
_diffrn_reflns_limit_l_min -28
_diffrn_reflns_number 19468
_diffrn_reflns_point_group_measured_fraction_full 0.999
_diffrn_reflns_point_group_measured_fraction_max 0.879
_diffrn_reflns_theta_full 25.242
_diffrn_reflns_theta_max 30.671
_diffrn_reflns_theta_min 2.102
_diffrn_source 'Rotating-anode X-ray tube'
_diffrn_source_type 'Rigaku (Mo) X-ray Source'
_exptl_absorpt_coefficient_mu 0.100
_exptl_absorpt_correction_T_max 1.00000
_exptl_absorpt_correction_T_min 0.93218
_exptl_absorpt_correction_type multi-scan
_exptl_absorpt_process_details
;
CrysAlisPro 1.171.42.72a (Rigaku Oxford Diffraction, 2022)
Empirical absorption correction using spherical harmonics,
implemented in SCALE3 ABSPACK scaling algorithm.
;
_exptl_crystal_colour colorless
_exptl_crystal_density_diffrn 1.322
_exptl_crystal_description block
_exptl_crystal_F_000 680
_exptl_crystal_size_max 0.16
_exptl_crystal_size_mid 0.14
_exptl_crystal_size_min 0.12
_refine_diff_density_max 0.213
_refine_diff_density_min -0.182
_refine_diff_density_rms 0.038
_refine_ls_abs_structure_details
;
 Flack x determined using 1443 quotients [(I+)-(I-)]/[(I+)+(I-)]
 (Parsons, Flack and Wagner, Acta Cryst. B69 (2013) 249-259).
;
_refine_ls_abs_structure_Flack -0.9(3)
_refine_ls_extinction_method none
_refine_ls_goodness_of_fit_ref 1.045
_refine_ls_hydrogen_treatment constr
_refine_ls_matrix_type full
_refine_ls_number_parameters 210
_refine_ls_number_reflns 4382
_refine_ls_number_restraints 0
_refine_ls_restrained_S_all 1.045
_refine_ls_R_factor_all 0.0431
_refine_ls_R_factor_gt 0.0368
_refine_ls_shift/su_max 0.001
_refine_ls_shift/su_mean 0.000
_refine_ls_structure_factor_coef Fsqd
_refine_ls_weighting_details 'w=1/[\s^2^(Fo^2^)+(0.0606P)^2^+0.0345P] where P=(Fo^2^+2Fc^2^)/3'
_refine_ls_weighting_scheme calc
_refine_ls_wR_factor_gt 0.0948
_refine_ls_wR_factor_ref 0.0981
_reflns_Friedel_coverage 0.676
_reflns_Friedel_fraction_full 0.999
_reflns_Friedel_fraction_max 0.825
_reflns_number_gt 3868
_reflns_number_total 4382
_reflns_threshold_expression 'I > 2\s(I)'
_cod_data_source_file d3ob01708g2.cif
_cod_data_source_block 3
_cod_depositor_comments 'Adding full bibliography for 7159702.cif.'
_cod_database_code 7159702
_shelx_shelxl_version_number 2014/7
_shelx_space_group_comment
;
The symmetry employed for this shelxl refinement is uniquely defined
by the following loop, which should always be used as a source of
symmetry information in preference to the above space-group names.
They are only intended as comments.
;
_oxdiff_exptl_absorpt_empirical_full_min 0.946
_oxdiff_exptl_absorpt_empirical_full_max 1.073
_oxdiff_exptl_absorpt_empirical_details
;
Empirical correction (ABSPACK) includes:
- Absorption correction using spherical harmonics
- Frame scaling
;

loop_
_space_group_symop_operation_xyz
'x, y, z'
'-x+1/2, -y, z+1/2'
'-x, y+1/2, -z+1/2'
'x+1/2, -y+1/2, -z'

loop_
_atom_site_label
_atom_site_type_symbol
_atom_site_fract_x
_atom_site_fract_y
_atom_site_fract_z
_atom_site_U_iso_or_equiv
_atom_site_adp_type
_atom_site_occupancy
_atom_site_site_symmetry_order
_atom_site_calc_flag
_atom_site_refinement_flags_posn
_atom_site_refinement_flags_adp
_atom_site_refinement_flags_occupancy
_atom_site_disorder_assembly
_atom_site_disorder_group
O1 O 1.04762(19) 0.29864(14) 0.70014(8) 0.0465(4) Uani 1 1 d . . . . .
O2 O 0.74994(16) 0.24097(11) 0.71274(5) 0.0283(3) Uani 1 1 d . . . . .
O3 O 0.40739(16) 0.46912(12) 0.66581(6) 0.0301(3) Uani 1 1 d . . . . .
O4 O 0.71449(17) 0.56868(10) 0.60030(6) 0.0277(3) Uani 1 1 d . . . . .
O5 O 0.63356(16) 0.23819(10) 0.58140(5) 0.0248(2) Uani 1 1 d . . . . .
O6 O 0.3900(2) 0.13906(12) 0.54559(8) 0.0482(4) Uani 1 1 d . . . . .
C1 C 0.9360(2) 0.22658(17) 0.72053(8) 0.0286(4) Uani 1 1 d . . . . .
C2 C 0.9817(3) 0.11123(18) 0.75565(10) 0.0385(4) Uani 1 1 d . . . . .
H2A H 0.8770 0.0891 0.7842 0.058 Uiso 1 1 calc R U . . .
H2B H 1.0952 0.1229 0.7818 0.058 Uiso 1 1 calc R U . . .
H2C H 1.0028 0.0460 0.7239 0.058 Uiso 1 1 calc R U . . .
C3 C 0.6887(2) 0.35209(16) 0.68205(7) 0.0232(3) Uani 1 1 d . . . . .
H3 H 0.7619 0.4218 0.7003 0.028 Uiso 1 1 calc R U . . .
C4 C 0.4831(2) 0.36681(18) 0.70053(8) 0.0285(4) Uani 1 1 d . . . . .
H4 H 0.4125 0.2915 0.6884 0.034 Uiso 1 1 calc R U . . .
C5 C 0.4568(3) 0.3923(3) 0.77246(9) 0.0500(6) Uani 1 1 d . . . . .
H5A H 0.5234 0.4672 0.7841 0.075 Uiso 1 1 calc R U . . .
H5B H 0.5073 0.3243 0.7979 0.075 Uiso 1 1 calc R U . . .
H5C H 0.3229 0.4018 0.7819 0.075 Uiso 1 1 calc R U . . .
C6 C 0.4256(2) 0.46066(15) 0.59678(8) 0.0249(3) Uani 1 1 d . . . . .
H6 H 0.3650 0.5339 0.5770 0.030 Uiso 1 1 calc R U . . .
C7 C 0.6304(2) 0.46021(14) 0.57730(7) 0.0217(3) Uani 1 1 d . . . . .
H7 H 0.6420 0.4553 0.5289 0.026 Uiso 1 1 calc R U . . .
C8 C 0.7170(2) 0.34781(13) 0.60856(7) 0.0206(3) Uani 1 1 d . . . . .
H8 H 0.8546 0.3472 0.5991 0.025 Uiso 1 1 calc R U . . .
C9 C 0.4505(3) 0.23421(16) 0.56476(8) 0.0281(4) Uani 1 1 d . . . . .
C10 C 0.3330(2) 0.34769(16) 0.56828(8) 0.0281(3) Uani 1 1 d . . . . .
H10A H 0.2200 0.3293 0.5945 0.034 Uiso 1 1 calc R U . . .
H10B H 0.2900 0.3675 0.5237 0.034 Uiso 1 1 calc R U . . .
C11 C 0.8865(3) 0.60069(16) 0.56941(10) 0.0336(4) Uani 1 1 d . . . . .
H11A H 0.8816 0.5795 0.5226 0.040 Uiso 1 1 calc R U . . .
H11B H 0.9919 0.5557 0.5896 0.040 Uiso 1 1 calc R U . . .
C12 C 0.9147(3) 0.73585(15) 0.57757(8) 0.0297(4) Uani 1 1 d . . . . .
C13 C 1.0902(3) 0.78294(18) 0.59335(10) 0.0383(4) Uani 1 1 d . . . . .
H13 H 1.1930 0.7295 0.6004 0.046 Uiso 1 1 calc R U . . .
C14 C 1.1155(3) 0.90856(18) 0.59881(10) 0.0439(5) Uani 1 1 d . . . . .
H14 H 1.2356 0.9408 0.6089 0.053 Uiso 1 1 calc R U . . .
C15 C 0.9653(4) 0.98535(17) 0.58943(9) 0.0431(5) Uani 1 1 d . . . . .
H15 H 0.9822 1.0708 0.5932 0.052 Uiso 1 1 calc R U . . .
C16 C 0.7901(3) 0.93913(18) 0.57459(9) 0.0418(5) Uani 1 1 d . . . . .
H16 H 0.6869 0.9926 0.5687 0.050 Uiso 1 1 calc R U . . .
C17 C 0.7656(3) 0.81529(17) 0.56838(9) 0.0345(4) Uani 1 1 d . . . . .
H17 H 0.6453 0.7839 0.5577 0.041 Uiso 1 1 calc R U . . .

loop_
_atom_site_aniso_label
_atom_site_aniso_U_11
_atom_site_aniso_U_22
_atom_site_aniso_U_33
_atom_site_aniso_U_23
_atom_site_aniso_U_13
_atom_site_aniso_U_12
O1 0.0214(6) 0.0534(9) 0.0647(9) 0.0227(8) -0.0020(6) -0.0048(6)
O2 0.0231(6) 0.0308(6) 0.0309(6) 0.0082(5) -0.0031(5) -0.0040(5)
O3 0.0246(6) 0.0363(7) 0.0293(6) -0.0064(5) 0.0028(5) 0.0059(5)
O4 0.0311(6) 0.0197(5) 0.0322(6) -0.0043(5) 0.0060(5) -0.0054(5)
O5 0.0275(6) 0.0174(5) 0.0296(6) -0.0025(4) -0.0019(5) -0.0018(4)
O6 0.0520(9) 0.0305(7) 0.0620(9) -0.0079(6) -0.0202(7) -0.0118(7)
C1 0.0244(8) 0.0328(9) 0.0287(8) 0.0027(7) -0.0033(6) 0.0013(7)
C2 0.0450(11) 0.0369(10) 0.0335(9) 0.0059(8) -0.0071(8) 0.0076(9)
C3 0.0195(7) 0.0244(7) 0.0257(7) 0.0003(6) -0.0018(6) -0.0021(6)
C4 0.0211(7) 0.0411(10) 0.0235(7) -0.0001(7) 0.0021(6) 0.0010(7)
C5 0.0372(11) 0.0855(17) 0.0272(9) -0.0057(10) 0.0050(8) 0.0076(12)
C6 0.0209(7) 0.0256(8) 0.0282(8) -0.0006(6) -0.0009(6) 0.0034(6)
C7 0.0228(7) 0.0184(7) 0.0241(7) -0.0010(6) 0.0008(6) -0.0016(6)
C8 0.0182(7) 0.0193(7) 0.0244(7) -0.0017(5) 0.0000(6) -0.0022(6)
C9 0.0314(9) 0.0265(8) 0.0263(8) 0.0005(6) -0.0039(6) -0.0055(7)
C10 0.0215(7) 0.0327(9) 0.0300(8) 0.0019(7) -0.0039(6) -0.0031(7)
C11 0.0298(9) 0.0240(8) 0.0472(10) -0.0046(7) 0.0075(8) -0.0033(7)
C12 0.0389(10) 0.0225(8) 0.0277(8) -0.0009(6) 0.0066(7) -0.0063(7)
C13 0.0416(11) 0.0309(9) 0.0424(10) -0.0001(8) 0.0009(9) -0.0035(8)
C14 0.0563(13) 0.0359(11) 0.0394(10) -0.0008(8) -0.0038(10) -0.0223(10)
C15 0.0788(16) 0.0199(8) 0.0307(9) 0.0013(7) 0.0049(10) -0.0100(9)
C16 0.0612(13) 0.0281(9) 0.0361(9) 0.0047(7) 0.0097(10) 0.0040(9)
C17 0.0398(10) 0.0299(9) 0.0337(9) 0.0030(7) 0.0044(8) -0.0027(8)

loop_
_atom_type_symbol
_atom_type_description
_atom_type_scat_dispersion_real
_atom_type_scat_dispersion_imag
_atom_type_scat_source
C C 0.0033 0.0016 'International Tables Vol C Tables 4.2.6.8 and 6.1.1.4'
H H 0.0000 0.0000 'International Tables Vol C Tables 4.2.6.8 and 6.1.1.4'
O O 0.0106 0.0060 'International Tables Vol C Tables 4.2.6.8 and 6.1.1.4'

loop_
_geom_angle_atom_site_label_1
_geom_angle_atom_site_label_2
_geom_angle_atom_site_label_3
_geom_angle
_geom_angle_site_symmetry_1
_geom_angle_site_symmetry_3
_geom_angle_publ_flag
C1 O2 C3 116.73(13) . . ?
C6 O3 C4 114.08(12) . . ?
C7 O4 C11 115.08(12) . . ?
C9 O5 C8 121.29(13) . . ?
O1 C1 O2 122.38(16) . . ?
O1 C1 C2 125.78(18) . . ?
O2 C1 C2 111.83(16) . . ?
C1 C2 H2A 109.5 . . ?
C1 C2 H2B 109.5 . . ?
H2A C2 H2B 109.5 . . ?
C1 C2 H2C 109.5 . . ?
H2A C2 H2C 109.5 . . ?
H2B C2 H2C 109.5 . . ?
O2 C3 C8 111.53(13) . . ?
O2 C3 C4 105.80(13) . . ?
C8 C3 C4 112.18(13) . . ?
O2 C3 H3 109.1 . . ?
C8 C3 H3 109.1 . . ?
C4 C3 H3 109.1 . . ?
O3 C4 C5 107.05(15) . . ?
O3 C4 C3 108.72(14) . . ?
C5 C4 C3 112.41(15) . . ?
O3 C4 H4 109.5 . . ?
C5 C4 H4 109.5 . . ?
C3 C4 H4 109.5 . . ?
C4 C5 H5A 109.5 . . ?
C4 C5 H5B 109.5 . . ?
H5A C5 H5B 109.5 . . ?
C4 C5 H5C 109.5 . . ?
H5A C5 H5C 109.5 . . ?
H5B C5 H5C 109.5 . . ?
O3 C6 C7 110.51(12) . . ?
O3 C6 C10 113.29(13) . . ?
C7 C6 C10 108.30(13) . . ?
O3 C6 H6 108.2 . . ?
C7 C6 H6 108.2 . . ?
C10 C6 H6 108.2 . . ?
O4 C7 C6 108.51(12) . . ?
O4 C7 C8 111.77(12) . . ?
C6 C7 C8 106.40(13) . . ?
O4 C7 H7 110.0 . . ?
C6 C7 H7 110.0 . . ?
C8 C7 H7 110.0 . . ?
O5 C8 C7 110.14(12) . . ?
O5 C8 C3 110.56(12) . . ?
C7 C8 C3 109.81(12) . . ?
O5 C8 H8 108.8 . . ?
C7 C8 H8 108.8 . . ?
C3 C8 H8 108.8 . . ?
O6 C9 O5 117.36(17) . . ?
O6 C9 C10 122.63(17) . . ?
O5 C9 C10 119.97(14) . . ?
C9 C10 C6 116.92(14) . . ?
C9 C10 H10A 108.1 . . ?
C6 C10 H10A 108.1 . . ?
C9 C10 H10B 108.1 . . ?
C6 C10 H10B 108.1 . . ?
H10A C10 H10B 107.3 . . ?
O4 C11 C12 107.95(14) . . ?
O4 C11 H11A 110.1 . . ?
C12 C11 H11A 110.1 . . ?
O4 C11 H11B 110.1 . . ?
C12 C11 H11B 110.1 . . ?
H11A C11 H11B 108.4 . . ?
C17 C12 C13 119.09(17) . . ?
C17 C12 C11 120.15(18) . . ?
C13 C12 C11 120.76(18) . . ?
C12 C13 C14 120.1(2) . . ?
C12 C13 H13 119.9 . . ?
C14 C13 H13 119.9 . . ?
C15 C14 C13 119.6(2) . . ?
C15 C14 H14 120.2 . . ?
C13 C14 H14 120.2 . . ?
C14 C15 C16 120.55(17) . . ?
C14 C15 H15 119.7 . . ?
C16 C15 H15 119.7 . . ?
C17 C16 C15 119.9(2) . . ?
C17 C16 H16 120.1 . . ?
C15 C16 H16 120.1 . . ?
C16 C17 C12 120.7(2) . . ?
C16 C17 H17 119.6 . . ?
C12 C17 H17 119.6 . . ?

loop_
_geom_bond_atom_site_label_1
_geom_bond_atom_site_label_2
_geom_bond_distance
_geom_bond_site_symmetry_2
_geom_bond_publ_flag
O1 C1 1.198(2) . ?
O2 C1 1.346(2) . ?
O2 C3 1.442(2) . ?
O3 C6 1.4268(19) . ?
O3 C4 1.437(2) . ?
O4 C7 1.4153(18) . ?
O4 C11 1.425(2) . ?
O5 C9 1.350(2) . ?
O5 C8 1.4549(18) . ?
O6 C9 1.198(2) . ?
C1 C2 1.494(2) . ?
C2 H2A 0.9800 . ?
C2 H2B 0.9800 . ?
C2 H2C 0.9800 . ?
C3 C8 1.524(2) . ?
C3 C4 1.524(2) . ?
C3 H3 1.0000 . ?
C4 C5 1.515(2) . ?
C4 H4 1.0000 . ?
C5 H5A 0.9800 . ?
C5 H5B 0.9800 . ?
C5 H5C 0.9800 . ?
C6 C7 1.514(2) . ?
C6 C10 1.523(2) . ?
C6 H6 1.0000 . ?
C7 C8 1.523(2) . ?
C7 H7 1.0000 . ?
C8 H8 1.0000 . ?
C9 C10 1.504(2) . ?
C10 H10A 0.9900 . ?
C10 H10B 0.9900 . ?
C11 C12 1.508(2) . ?
C11 H11A 0.9900 . ?
C11 H11B 0.9900 . ?
C12 C17 1.388(3) . ?
C12 C13 1.393(3) . ?
C13 C14 1.397(3) . ?
C13 H13 0.9500 . ?
C14 C15 1.377(3) . ?
C14 H14 0.9500 . ?
C15 C16 1.382(3) . ?
C15 H15 0.9500 . ?
C16 C17 1.378(3) . ?
C16 H16 0.9500 . ?
C17 H17 0.9500 . ?

loop_
_geom_torsion_atom_site_label_1
_geom_torsion_atom_site_label_2
_geom_torsion_atom_site_label_3
_geom_torsion_atom_site_label_4
_geom_torsion
_geom_torsion_site_symmetry_1
_geom_torsion_site_symmetry_2
_geom_torsion_site_symmetry_3
_geom_torsion_site_symmetry_4
_geom_torsion_publ_flag
C3 O2 C1 O1 -3.9(2) . . . . ?
C3 O2 C1 C2 177.24(14) . . . . ?
C1 O2 C3 C8 77.39(17) . . . . ?
C1 O2 C3 C4 -160.38(13) . . . . ?
C6 O3 C4 C5 178.50(15) . . . . ?
C6 O3 C4 C3 56.83(17) . . . . ?
O2 C3 C4 O3 -173.89(12) . . . . ?
C8 C3 C4 O3 -52.07(18) . . . . ?
O2 C3 C4 C5 67.8(2) . . . . ?
C8 C3 C4 C5 -170.40(16) . . . . ?
C4 O3 C6 C7 -63.86(17) . . . . ?
C4 O3 C6 C10 57.88(17) . . . . ?
C11 O4 C7 C6 -161.07(14) . . . . ?
C11 O4 C7 C8 81.91(17) . . . . ?
O3 C6 C7 O4 -58.87(16) . . . . ?
C10 C6 C7 O4 176.49(12) . . . . ?
O3 C6 C7 C8 61.55(16) . . . . ?
C10 C6 C7 C8 -63.10(15) . . . . ?
C9 O5 C8 C7 -35.74(18) . . . . ?
C9 O5 C8 C3 85.80(16) . . . . ?
O4 C7 C8 O5 -177.21(12) . . . . ?
C6 C7 C8 O5 64.50(15) . . . . ?
O4 C7 C8 C3 60.80(16) . . . . ?
C6 C7 C8 C3 -57.49(15) . . . . ?
O2 C3 C8 O5 51.78(16) . . . . ?
C4 C3 C8 O5 -66.70(17) . . . . ?
O2 C3 C8 C7 173.52(12) . . . . ?
C4 C3 C8 C7 55.03(18) . . . . ?
C8 O5 C9 O6 -176.57(15) . . . . ?
C8 O5 C9 C10 5.7(2) . . . . ?
O6 C9 C10 C6 177.09(17) . . . . ?
O5 C9 C10 C6 -5.3(2) . . . . ?
O3 C6 C10 C9 -88.15(17) . . . . ?
C7 C6 C10 C9 34.82(19) . . . . ?
C7 O4 C11 C12 156.85(14) . . . . ?
O4 C11 C12 C17 -43.4(2) . . . . ?
O4 C11 C12 C13 137.65(17) . . . . ?
C17 C12 C13 C14 -0.9(3) . . . . ?
C11 C12 C13 C14 178.06(18) . . . . ?
C12 C13 C14 C15 0.9(3) . . . . ?
C13 C14 C15 C16 -0.1(3) . . . . ?
C14 C15 C16 C17 -0.7(3) . . . . ?
C15 C16 C17 C12 0.7(3) . . . . ?
C13 C12 C17 C16 0.1(3) . . . . ?
C11 C12 C17 C16 -178.89(18) . . . . ?
